data_7010209
loop_
_publ_author_name
'Yeo, Jeremy S. L.'
'Vittal, Jagadese J.'
'Henderson, William'
'Andy Hor, T. S.'

_publ_section_title
;
 Probing the Lewis basicity of the metalloligand [Pt2(\m-Se)2(PPh3)4]
 on tin substrates by electrospray mass spectrometry
;
_journal_issue 3
_journal_name_full 'Journal of the Chemical Society, Dalton Transactions'
_journal_page_first 315
_journal_paper_doi 10.1039/b006907h
_journal_year 2001
_chemical_formula_sum 'C79.5 H72.5 Cl12.5 F6 P5 Pt2 Se2 Sn'
_chemical_formula_weight 2406.64
_chemical_name_systematic
; 
 ? 
;
_space_group_IT_number 2
_symmetry_cell_setting triclinic
_symmetry_space_group_name_Hall '-P 1'
_symmetry_space_group_name_H-M 'P -1'
_atom_sites_solution_hydrogens geom
_atom_sites_solution_primary direct
_atom_sites_solution_secondary difmap
_audit_creation_method SHELXL-97
_cell_angle_alpha 69.018(1)
_cell_angle_beta 84.323(1)
_cell_angle_gamma 86.547(1)
_cell_formula_units_Z 2
_cell_length_a 14.4249(2)
_cell_length_b 16.5335(2)
_cell_length_c 21.0858(3)
_cell_measurement_reflns_used 8192
_cell_measurement_temperature 203(2)
_cell_measurement_theta_max 25.0
_cell_measurement_theta_min 2.06
_cell_volume 4670.70(11)
_computing_cell_refinement 'Bruker AXS, SAINT'
_computing_data_collection 'Bruker AXS, SMART'
_computing_data_reduction 'Bruker AXS, SAINT'
_computing_molecular_graphics 'Bruker AXS, SHELXTL'
_computing_publication_material 'Bruker AXS, SHELXTL'
_computing_structure_refinement 'SHELXL-97 (Sheldrick, 1997)'
_computing_structure_solution 'SHELXS-97 (Sheldrick, 1990)'
_diffrn_ambient_temperature 203(2)
_diffrn_measured_fraction_theta_full 0.981
_diffrn_measured_fraction_theta_max 0.981
_diffrn_measurement_method '\w scans'
_diffrn_radiation_monochromator graphite
_diffrn_radiation_source 'fine-focus sealed tube'
_diffrn_radiation_type MoK\a
_diffrn_radiation_wavelength 0.71073
_diffrn_reflns_av_R_equivalents 0.0361
_diffrn_reflns_av_sigmaI/netI 0.0382
_diffrn_reflns_limit_h_max 16
_diffrn_reflns_limit_h_min -16
_diffrn_reflns_limit_k_max 18
_diffrn_reflns_limit_k_min -19
_diffrn_reflns_limit_l_max 24
_diffrn_reflns_limit_l_min -24
_diffrn_reflns_number 32947
_diffrn_reflns_theta_full 24.71
_diffrn_reflns_theta_max 24.71
_diffrn_reflns_theta_min 1.88
_exptl_absorpt_coefficient_mu 4.527
_exptl_absorpt_correction_T_max 0.8349
_exptl_absorpt_correction_T_min 0.6490
_exptl_absorpt_correction_type 'sadabs (Sheldrick, 1996)'
_exptl_crystal_colour yellow
_exptl_crystal_density_diffrn 1.711
_exptl_crystal_density_meas ?
_exptl_crystal_density_method .
_exptl_crystal_description 'multifaceted block, cut'
_exptl_crystal_F_000 2330
_exptl_crystal_size_max 0.52
_exptl_crystal_size_mid 0.44
_exptl_crystal_size_min 0.36
_refine_diff_density_max 1.909
_refine_diff_density_min -1.728
_refine_diff_density_rms 0.169
_refine_ls_extinction_method none
_refine_ls_goodness_of_fit_ref 1.091
_refine_ls_hydrogen_treatment mixed
_refine_ls_matrix_type full
_refine_ls_number_parameters 923
_refine_ls_number_reflns 15617
_refine_ls_number_restraints 777
_refine_ls_restrained_S_all 1.141
_refine_ls_R_factor_all 0.0606
_refine_ls_R_factor_gt 0.0513
_refine_ls_shift/su_max 0.003
_refine_ls_shift/su_mean 0.000
_refine_ls_structure_factor_coef Fsqd
_refine_ls_weighting_details 'calc w=1/[\s^2^(Fo^2^)+(0.0695P)^2^+35.3238P] where P=(Fo^2^+2Fc^2^)/3'
_refine_ls_weighting_scheme calc
_refine_ls_wR_factor_gt 0.1359
_refine_ls_wR_factor_ref 0.1433
_reflns_number_gt 13516
_reflns_number_total 15617
_reflns_threshold_expression >2sigma(I)
_cod_data_source_file b006907h.txt
_cod_data_source_block 035
_cod_original_cell_volume 4670.7(1)
_cod_original_sg_symbol_H-M P-1
_cod_original_formula_sum 'C79.50 H72.50 Cl12.50 F6 P5 Pt2 Se2 Sn'
_cod_database_code 7010209

loop_
_symmetry_equiv_pos_as_xyz
'x, y, z'
'-x, -y, -z'

loop_
_atom_site_label
_atom_site_type_symbol
_atom_site_fract_x
_atom_site_fract_y
_atom_site_fract_z
_atom_site_U_iso_or_equiv
_atom_site_adp_type
_atom_site_occupancy
_atom_site_symmetry_multiplicity
_atom_site_calc_flag
_atom_site_refinement_flags
_atom_site_disorder_assembly
_atom_site_disorder_group
Pt1 Pt 0.11426(2) 0.74790(2) 0.249475(16) 0.02922(10) Uani 1 1 d . . .
Pt2 Pt 0.30907(2) 0.61992(2) 0.247387(15) 0.02726(10) Uani 1 1 d . . .
Sn1 Sn 0.10517(4) 0.53830(4) 0.23854(3) 0.04115(17) Uani 1 1 d . . .
Se1 Se 0.18697(6) 0.68229(6) 0.16674(4) 0.0342(2) Uani 1 1 d . . .
Se2 Se 0.16846(6) 0.60732(5) 0.32990(4) 0.03086(19) Uani 1 1 d . . .
P1 P 0.07356(17) 0.86847(16) 0.15775(12) 0.0388(5) Uani 1 1 d . . .
P2 P 0.04784(16) 0.78984(15) 0.33669(12) 0.0342(5) Uani 1 1 d . . .
P3 P 0.39961(15) 0.57607(15) 0.33944(11) 0.0312(5) Uani 1 1 d . . .
P4 P 0.42121(15) 0.63382(15) 0.15827(11) 0.0334(5) Uani 1 1 d . . .
Cl1 Cl 0.0968(3) 0.5150(3) 0.13054(18) 0.0851(11) Uani 1 1 d . . .
Cl2 Cl -0.05864(18) 0.56013(19) 0.25830(16) 0.0578(7) Uani 1 1 d . . .
C1 C 0.1292(9) 0.4035(7) 0.2990(7) 0.066(3) Uani 1 1 d . . .
H1A H 0.1900 0.3847 0.2845 0.079 Uiso 1 1 calc R . .
H1B H 0.1298 0.3975 0.3464 0.079 Uiso 1 1 calc R . .
C2 C 0.0543(12) 0.3443(9) 0.2927(9) 0.088(4) Uani 1 1 d . . .
H2A H -0.0062 0.3641 0.3068 0.105 Uiso 1 1 calc R . .
H2B H 0.0540 0.3510 0.2451 0.105 Uiso 1 1 calc R . .
C3 C 0.0666(15) 0.2507(11) 0.3332(11) 0.113(6) Uani 1 1 d . . .
H3A H 0.0228 0.2191 0.3195 0.136 Uiso 1 1 calc R . .
H3B H 0.1288 0.2322 0.3212 0.136 Uiso 1 1 calc R . .
C4 C 0.0541(16) 0.2252(12) 0.4075(11) 0.126(8) Uani 1 1 d . . .
H4A H 0.0628 0.1635 0.4280 0.188 Uiso 1 1 calc R . .
H4B H -0.0077 0.2417 0.4207 0.188 Uiso 1 1 calc R . .
H4C H 0.0989 0.2536 0.4225 0.188 Uiso 1 1 calc R . .
C1A C 0.1712(7) 0.9367(7) 0.1126(5) 0.050(3) Uani 1 1 d . . .
C2A C 0.1569(9) 1.0154(8) 0.0604(7) 0.073(4) Uani 1 1 d . . .
H2A H 0.0967 1.0337 0.0488 0.087 Uiso 1 1 calc R . .
C3A C 0.2302(11) 1.0660(10) 0.0262(8) 0.096(5) Uani 1 1 d . . .
H3A H 0.2191 1.1184 -0.0086 0.115 Uiso 1 1 calc R . .
C4A C 0.3186(12) 1.0413(10) 0.0421(10) 0.113(7) Uani 1 1 d . . .
H4A H 0.3676 1.0768 0.0183 0.136 Uiso 1 1 calc R . .
C5A C 0.3365(10) 0.9644(10) 0.0929(10) 0.097(5) Uani 1 1 d . . .
H5A H 0.3973 0.9480 0.1042 0.116 Uiso 1 1 calc R . .
C6A C 0.2612(8) 0.9098(8) 0.1283(7) 0.065(3) Uani 1 1 d . . .
H6A H 0.2726 0.8564 0.1618 0.078 Uiso 1 1 calc R . .
C1B C 0.0295(7) 0.8280(7) 0.0961(5) 0.048(3) Uani 1 1 d . . .
C2B C -0.0363(7) 0.7647(8) 0.1196(6) 0.056(3) Uani 1 1 d . . .
H2B H -0.0625 0.7486 0.1644 0.067 Uiso 1 1 calc R . .
C3B C -0.0639(9) 0.7245(10) 0.0768(7) 0.072(4) Uani 1 1 d . . .
H3B H -0.1081 0.6816 0.0928 0.086 Uiso 1 1 calc R . .
C4B C -0.0254(12) 0.7490(12) 0.0111(8) 0.090(5) Uani 1 1 d . . .
H4B H -0.0441 0.7220 -0.0172 0.108 Uiso 1 1 calc R . .
C5B C 0.0412(12) 0.8131(12) -0.0149(7) 0.090(5) Uani 1 1 d . . .
H5B H 0.0663 0.8290 -0.0599 0.108 Uiso 1 1 calc R . .
C6B C 0.0693(9) 0.8530(9) 0.0281(6) 0.068(3) Uani 1 1 d . . .
H6B H 0.1138 0.8956 0.0121 0.081 Uiso 1 1 calc R . .
C1C C -0.0156(7) 0.9486(7) 0.1688(5) 0.045(2) Uani 1 1 d . . .
C2C C -0.1079(7) 0.9441(7) 0.1577(6) 0.055(3) Uani 1 1 d . . .
H2C H -0.1261 0.9011 0.1431 0.067 Uiso 1 1 calc R . .
C3C C -0.1732(8) 1.0041(8) 0.1685(7) 0.068(3) Uani 1 1 d . . .
H3C H -0.2346 1.0026 0.1590 0.081 Uiso 1 1 calc R . .
C4C C -0.1485(10) 1.0647(9) 0.1926(7) 0.075(4) Uani 1 1 d . . .
H4C H -0.1935 1.1033 0.2008 0.090 Uiso 1 1 calc R . .
C5C C -0.0571(10) 1.0700(8) 0.2053(6) 0.065(3) Uani 1 1 d . . .
H5C H -0.0408 1.1117 0.2219 0.078 Uiso 1 1 calc R . .
C6C C 0.0105(9) 1.0121(7) 0.1928(6) 0.057(3) Uani 1 1 d . . .
H6C H 0.0723 1.0156 0.2004 0.069 Uiso 1 1 calc R . .
C1D C 0.0971(7) 0.8837(6) 0.3441(5) 0.048(2) Uani 1 1 d . . .
C2D C 0.0661(11) 0.9135(9) 0.3966(7) 0.075(4) Uani 1 1 d . . .
H2D H 0.0176 0.8861 0.4281 0.089 Uiso 1 1 calc R . .
C3D C 0.1073(16) 0.9843(13) 0.4023(12) 0.115(7) Uani 1 1 d . . .
H3D H 0.0863 1.0040 0.4375 0.138 Uiso 1 1 calc R . .
C4D C 0.1785(17) 1.0252(12) 0.3563(14) 0.123(9) Uani 1 1 d . . .
H4D H 0.2038 1.0740 0.3594 0.148 Uiso 1 1 calc R . .
C5D C 0.2124(11) 0.9958(9) 0.3066(10) 0.093(5) Uani 1 1 d . . .
H5D H 0.2630 1.0224 0.2773 0.111 Uiso 1 1 calc R . .
C6D C 0.1719(8) 0.9248(8) 0.2986(7) 0.062(3) Uani 1 1 d . . .
H6D H 0.1946 0.9055 0.2636 0.074 Uiso 1 1 calc R . .
C1E C -0.0783(6) 0.8070(6) 0.3295(4) 0.037(2) Uani 1 1 d . . .
C2E C -0.1224(7) 0.7509(7) 0.3071(5) 0.046(2) Uani 1 1 d . . .
H2E H -0.0879 0.7074 0.2965 0.055 Uiso 1 1 calc R . .
C3E C -0.1309(8) 0.8729(8) 0.3445(6) 0.055(3) Uani 1 1 d . . .
H3E H -0.1022 0.9124 0.3579 0.065 Uiso 1 1 calc R . .
C4E C -0.2176(8) 0.7594(8) 0.3004(6) 0.055(3) Uani 1 1 d . . .
H4E H -0.2469 0.7220 0.2851 0.066 Uiso 1 1 calc R . .
C5E C -0.2266(8) 0.8785(8) 0.3391(7) 0.063(3) Uani 1 1 d . . .
H5E H -0.2624 0.9203 0.3511 0.076 Uiso 1 1 calc R . .
C6E C -0.2683(8) 0.8239(9) 0.3166(6) 0.062(3) Uani 1 1 d . . .
H6E H -0.3321 0.8299 0.3120 0.075 Uiso 1 1 calc R . .
C1F C 0.0577(7) 0.7094(6) 0.4229(5) 0.040(2) Uani 1 1 d . . .
C2F C -0.0106(8) 0.6502(7) 0.4558(5) 0.055(3) Uani 1 1 d . . .
H2F H -0.0648 0.6515 0.4350 0.066 Uiso 1 1 calc R . .
C3F C 0.0014(10) 0.5894(8) 0.5193(6) 0.069(3) Uani 1 1 d . . .
H3F H -0.0448 0.5496 0.5413 0.082 Uiso 1 1 calc R . .
C4F C 0.0811(12) 0.5875(9) 0.5501(6) 0.077(4) Uani 1 1 d . . .
H4F H 0.0879 0.5472 0.5935 0.092 Uiso 1 1 calc R . .
C5F C 0.1506(10) 0.6439(9) 0.5180(6) 0.071(4) Uani 1 1 d . . .
H5F H 0.2055 0.6402 0.5386 0.085 Uiso 1 1 calc R . .
C6F C 0.1394(8) 0.7066(8) 0.4546(6) 0.056(3) Uani 1 1 d . . .
H6F H 0.1857 0.7465 0.4333 0.067 Uiso 1 1 calc R . .
C1G C 0.4200(6) 0.6670(6) 0.3669(4) 0.0356(19) Uani 1 1 d . . .
C2G C 0.3701(7) 0.7436(7) 0.3433(5) 0.047(2) Uani 1 1 d . . .
H2G H 0.3243 0.7499 0.3136 0.057 Uiso 1 1 calc R . .
C3G C 0.3879(9) 0.8114(7) 0.3635(7) 0.065(3) Uani 1 1 d . . .
H3G H 0.3540 0.8633 0.3473 0.078 Uiso 1 1 calc R . .
C4G C 0.4559(8) 0.8029(9) 0.4076(7) 0.067(3) Uani 1 1 d . . .
H4G H 0.4693 0.8497 0.4195 0.081 Uiso 1 1 calc R . .
C5G C 0.5034(9) 0.7252(9) 0.4337(7) 0.068(3) Uani 1 1 d . . .
H5G H 0.5468 0.7183 0.4651 0.082 Uiso 1 1 calc R . .
C6G C 0.4867(7) 0.6569(8) 0.4131(6) 0.055(3) Uani 1 1 d . . .
H6G H 0.5198 0.6046 0.4300 0.066 Uiso 1 1 calc R . .
C1H C 0.3399(6) 0.4932(6) 0.4127(4) 0.039(2) Uani 1 1 d . . .
C2H C 0.3284(7) 0.4981(8) 0.4773(5) 0.052(3) Uani 1 1 d . . .
H2H H 0.3492 0.5458 0.4848 0.062 Uiso 1 1 calc R . .
C3H C 0.2851(9) 0.4305(11) 0.5311(6) 0.073(4) Uani 1 1 d . . .
H3H H 0.2757 0.4343 0.5742 0.088 Uiso 1 1 calc R . .
C4H C 0.2566(9) 0.3593(10) 0.5211(6) 0.073(4) Uani 1 1 d . . .
H4H H 0.2296 0.3141 0.5575 0.088 Uiso 1 1 calc R . .
C5H C 0.2680(8) 0.3544(8) 0.4556(7) 0.065(3) Uani 1 1 d . . .
H5H H 0.2489 0.3058 0.4484 0.078 Uiso 1 1 calc R . .
C6H C 0.3074(7) 0.4213(7) 0.4027(5) 0.049(2) Uani 1 1 d . . .
H6H H 0.3126 0.4190 0.3590 0.059 Uiso 1 1 calc R . .
C1I C 0.5180(6) 0.5268(6) 0.3360(4) 0.0347(19) Uani 1 1 d . . .
C2I C 0.5347(7) 0.4384(7) 0.3690(7) 0.059(3) Uani 1 1 d . . .
H2I H 0.4862 0.4029 0.3938 0.070 Uiso 1 1 calc R . .
C3I C 0.6245(8) 0.4035(8) 0.3646(7) 0.068(3) Uani 1 1 d . . .
H3I H 0.6358 0.3446 0.3874 0.082 Uiso 1 1 calc R . .
C4I C 0.6969(8) 0.4550(8) 0.3268(6) 0.060(3) Uani 1 1 d . . .
H4I H 0.7562 0.4310 0.3230 0.072 Uiso 1 1 calc R . .
C5I C 0.6801(7) 0.5420(8) 0.2952(6) 0.051(3) Uani 1 1 d . . .
H5I H 0.7286 0.5772 0.2698 0.061 Uiso 1 1 calc R . .
C6I C 0.5920(6) 0.5784(6) 0.3003(5) 0.040(2) Uani 1 1 d . . .
H6IA H 0.5823 0.6378 0.2797 0.049 Uiso 1 1 calc R . .
C1J C 0.3795(6) 0.6865(7) 0.0731(5) 0.044(2) Uani 1 1 d . . .
C2J C 0.3990(9) 0.7692(8) 0.0344(6) 0.065(3) Uani 1 1 d . . .
H2J H 0.4353 0.8013 0.0504 0.078 Uiso 1 1 calc R . .
C3J C 0.3637(15) 0.8075(12) -0.0313(8) 0.109(6) Uani 1 1 d . . .
H3J H 0.3794 0.8635 -0.0594 0.131 Uiso 1 1 calc R . .
C4J C 0.3054(13) 0.7593(15) -0.0525(8) 0.103(6) Uani 1 1 d . . .
H4J H 0.2814 0.7835 -0.0948 0.124 Uiso 1 1 calc R . .
C5J C 0.2840(10) 0.6788(13) -0.0121(7) 0.083(5) Uani 1 1 d . . .
H5J H 0.2440 0.6481 -0.0265 0.100 Uiso 1 1 calc R . .
C6J C 0.3203(8) 0.6394(9) 0.0512(6) 0.058(3) Uani 1 1 d . . .
H6J H 0.3053 0.5828 0.0783 0.069 Uiso 1 1 calc R . .
C1K C 0.5154(7) 0.7027(7) 0.1559(5) 0.042(2) Uani 1 1 d . . .
C2K C 0.4945(8) 0.7728(7) 0.1787(5) 0.053(3) Uani 1 1 d . . .
H2K H 0.4337 0.7808 0.1952 0.064 Uiso 1 1 calc R . .
C3K C 0.5607(10) 0.8295(8) 0.1772(7) 0.072(4) Uani 1 1 d . . .
H3K H 0.5453 0.8756 0.1920 0.087 Uiso 1 1 calc R . .
C4K C 0.6508(10) 0.8170(10) 0.1532(8) 0.082(4) Uani 1 1 d . . .
H4K H 0.6968 0.8546 0.1522 0.098 Uiso 1 1 calc R . .
C5K C 0.6734(9) 0.7488(11) 0.1306(7) 0.080(4) Uani 1 1 d . . .
H5K H 0.7343 0.7412 0.1142 0.095 Uiso 1 1 calc R . .
C6K C 0.6061(7) 0.6917(8) 0.1322(6) 0.059(3) Uani 1 1 d . . .
H6K H 0.6221 0.6458 0.1173 0.070 Uiso 1 1 calc R . .
C1L C 0.4719(7) 0.5319(7) 0.1542(5) 0.041(2) Uani 1 1 d . . .
C2L C 0.4625(8) 0.4571(7) 0.2090(6) 0.056(3) Uani 1 1 d . . .
H2L H 0.4295 0.4576 0.2491 0.068 Uiso 1 1 calc R . .
C3L C 0.5025(12) 0.3789(8) 0.2052(8) 0.084(4) Uani 1 1 d . . .
H3L H 0.4957 0.3279 0.2428 0.101 Uiso 1 1 calc R . .
C4L C 0.5500(12) 0.3776(11) 0.1483(9) 0.094(5) Uani 1 1 d . . .
H4L H 0.5782 0.3261 0.1469 0.113 Uiso 1 1 calc R . .
C5L C 0.5578(10) 0.4524(11) 0.0909(8) 0.082(4) Uani 1 1 d . . .
H5L H 0.5888 0.4507 0.0506 0.098 Uiso 1 1 calc R . .
C6L C 0.5190(8) 0.5292(8) 0.0942(6) 0.061(3) Uani 1 1 d . . .
H6L H 0.5244 0.5796 0.0559 0.073 Uiso 1 1 calc R . .
P5 P 0.5306(3) 1.0649(3) 0.2555(3) 0.0919(13) Uani 1 1 d D . .
F1 F 0.6169(10) 1.1030(12) 0.2058(8) 0.191(4) Uiso 0.70 1 d PD A .
F2 F 0.4966(13) 1.1589(8) 0.2498(10) 0.191(4) Uiso 0.70 1 d PD A .
F3 F 0.4454(11) 1.0276(12) 0.3095(8) 0.191(4) Uiso 0.70 1 d PD A .
F4 F 0.5656(13) 0.9703(8) 0.2652(10) 0.191(4) Uiso 0.70 1 d PD A .
F5 F 0.5883(12) 1.0604(14) 0.3173(8) 0.191(4) Uiso 0.70 1 d PD A .
F6 F 0.4730(12) 1.0678(14) 0.1972(8) 0.191(4) Uiso 0.70 1 d PD A .
F1A F 0.6274(15) 1.055(3) 0.2197(18) 0.211(10) Uiso 0.30 1 d PD A 8
F2A F 0.502(3) 1.138(2) 0.1886(14) 0.211(10) Uiso 0.30 1 d PD A 8
F3A F 0.4312(15) 1.074(3) 0.2911(18) 0.211(10) Uiso 0.30 1 d PD A 8
F4A F 0.558(3) 0.992(2) 0.3227(14) 0.211(10) Uiso 0.30 1 d PD A 8
F5A F 0.490(3) 0.995(2) 0.232(2) 0.211(10) Uiso 0.30 1 d PD A 8
F6A F 0.567(3) 1.135(2) 0.280(2) 0.211(10) Uiso 0.30 1 d PD A 8
C1S C -0.2512(10) 1.1341(8) 0.3846(5) 0.110(2) Uiso 1 1 d D B 1
H1S H -0.3034 1.1043 0.3769 0.132 Uiso 1 1 calc R B 1
Cl1A Cl -0.2255(8) 1.2261(6) 0.3129(5) 0.110(2) Uiso 0.50 1 d PD B 1
Cl1B Cl -0.1506(8) 1.0615(7) 0.4022(6) 0.110(2) Uiso 0.50 1 d PD B 1
Cl1C Cl -0.2789(10) 1.1607(8) 0.4574(5) 0.110(2) Uiso 0.50 1 d PD B 1
Cl1D Cl -0.2435(14) 1.1781(12) 0.4487(8) 0.116(4) Uiso 0.30 1 d PD C 2
Cl1E Cl -0.1443(12) 1.0830(12) 0.3719(10) 0.116(4) Uiso 0.30 1 d PD D 2
Cl1F Cl -0.2721(14) 1.2225(10) 0.3096(7) 0.116(4) Uiso 0.30 1 d PD E 2
Cl1G Cl -0.276(3) 1.137(2) 0.4785(17) 0.123(6) Uiso 0.20 1 d P F 3
Cl1H Cl -0.206(2) 1.242(2) 0.3402(16) 0.123(6) Uiso 0.20 1 d P G 3
Cl1I Cl -0.187(2) 1.057(2) 0.3816(18) 0.123(6) Uiso 0.20 1 d P H 3
C2S C 0.1196(11) 0.5541(8) -0.1203(6) 0.143(4) Uiso 1 1 d D I 4
H2S H 0.0719 0.5291 -0.1373 0.171 Uiso 1 1 calc R I 4
Cl2A Cl 0.0740(14) 0.6396(12) -0.0999(11) 0.143(4) Uiso 0.30 1 d PD I 4
Cl2B Cl 0.1629(15) 0.4737(12) -0.0439(8) 0.143(4) Uiso 0.30 1 d PD I 4
Cl2C Cl 0.2162(13) 0.5817(14) -0.1793(9) 0.143(4) Uiso 0.30 1 d PD I 4
Cl2D Cl 0.2184(9) 0.5367(10) -0.1657(7) 0.133(3) Uiso 0.45 1 d PD J 5
Cl2E Cl 0.1243(11) 0.5056(9) -0.0335(5) 0.133(3) Uiso 0.45 1 d PD K 5
Cl2F Cl 0.0949(11) 0.6672(7) -0.1397(8) 0.133(3) Uiso 0.45 1 d PD L 5
Cl2G Cl 0.089(2) 0.544(2) -0.0365(9) 0.173(7) Uiso 0.25 1 d PD M 6
Cl2H Cl 0.2179(17) 0.4906(17) -0.1281(16) 0.173(7) Uiso 0.25 1 d PD N 6
Cl2I Cl 0.145(2) 0.6638(11) -0.1673(13) 0.173(7) Uiso 0.25 1 d PD O 6
C3S C 0.3112(16) 1.2552(13) 0.1337(12) 0.165(3) Uiso 0.50 1 d PD . .
H3S H 0.3558 1.2267 0.1676 0.198 Uiso 0.50 1 calc PR . .
Cl3A Cl 0.2099(10) 1.1953(9) 0.1498(7) 0.165(3) Uiso 0.50 1 d PD . .
Cl3B Cl 0.2784(10) 1.3584(9) 0.1341(7) 0.165(3) Uiso 0.50 1 d PD . .
Cl3C Cl 0.3594(10) 1.2675(9) 0.0506(7) 0.165(3) Uiso 0.50 1 d PD . .
C4S C 0.3933(11) 0.1452(12) 0.4029(8) 0.1842(17) Uiso 1 1 d D . .
H4S H 0.4178 0.0987 0.3868 0.221 Uiso 1 1 calc R . .
Cl4A Cl 0.3132(6) 0.1072(5) 0.4752(4) 0.1842(17) Uiso 1 1 d D . .
Cl4B Cl 0.3269(6) 0.2250(6) 0.3417(4) 0.1842(17) Uiso 1 1 d D . .
Cl4C Cl 0.4817(6) 0.2036(6) 0.4156(4) 0.1842(17) Uiso 1 1 d D . .

loop_
_atom_site_aniso_label
_atom_site_aniso_U_11
_atom_site_aniso_U_22
_atom_site_aniso_U_33
_atom_site_aniso_U_23
_atom_site_aniso_U_13
_atom_site_aniso_U_12
Pt1 0.02636(17) 0.03091(18) 0.02819(17) -0.00818(13) -0.00259(12) 0.00224(13)
Pt2 0.02481(17) 0.03030(18) 0.02684(17) -0.01059(13) -0.00248(12) 0.00138(12)
Sn1 0.0362(3) 0.0436(4) 0.0485(4) -0.0215(3) -0.0051(3) -0.0030(3)
Se1 0.0304(4) 0.0435(5) 0.0279(4) -0.0120(4) -0.0048(3) 0.0052(4)
Se2 0.0294(4) 0.0325(4) 0.0280(4) -0.0084(3) -0.0015(3) 0.0034(3)
P1 0.0342(12) 0.0396(13) 0.0334(12) -0.0032(10) -0.0015(9) 0.0057(10)
P2 0.0355(12) 0.0322(12) 0.0343(12) -0.0119(10) -0.0032(9) 0.0032(9)
P3 0.0275(11) 0.0350(12) 0.0316(11) -0.0122(9) -0.0057(9) 0.0029(9)
P4 0.0287(11) 0.0394(12) 0.0322(11) -0.0133(10) -0.0005(9) -0.0007(9)
Cl1 0.100(3) 0.110(3) 0.066(2) -0.054(2) 0.0045(18) -0.038(2)
Cl2 0.0366(13) 0.0586(16) 0.0745(18) -0.0193(14) -0.0015(12) -0.0063(11)
C1 0.073(8) 0.041(6) 0.094(9) -0.031(6) -0.028(7) 0.003(6)
C2 0.101(11) 0.061(8) 0.107(12) -0.032(8) -0.025(9) -0.018(8)
C3 0.129(16) 0.066(10) 0.151(18) -0.045(11) -0.002(13) -0.012(10)
C4 0.17(2) 0.079(12) 0.127(16) -0.046(12) 0.046(15) -0.030(12)
C1A 0.041(5) 0.050(6) 0.046(6) -0.002(5) 0.003(4) -0.003(5)
C2A 0.060(7) 0.057(7) 0.071(8) 0.009(6) 0.007(6) 0.006(6)
C3A 0.080(10) 0.063(9) 0.098(11) 0.023(8) 0.018(8) 0.003(8)
C4A 0.078(11) 0.066(9) 0.134(15) 0.029(10) 0.036(10) -0.013(8)
C5A 0.050(8) 0.076(10) 0.140(15) -0.013(10) 0.006(8) -0.004(7)
C6A 0.039(6) 0.056(7) 0.076(8) 0.006(6) -0.002(5) 0.001(5)
C1B 0.041(5) 0.063(7) 0.036(5) -0.011(5) -0.016(4) 0.021(5)
C2B 0.043(6) 0.072(8) 0.051(6) -0.022(6) -0.010(5) 0.013(6)
C3B 0.061(8) 0.086(9) 0.077(9) -0.036(8) -0.025(7) 0.020(7)
C4B 0.087(11) 0.123(14) 0.084(11) -0.066(11) -0.029(9) 0.032(10)
C5B 0.102(12) 0.127(14) 0.044(7) -0.036(8) -0.013(7) 0.023(11)
C6B 0.068(8) 0.081(9) 0.041(6) -0.007(6) -0.011(5) 0.006(7)
C1C 0.041(5) 0.044(6) 0.038(5) -0.002(4) 0.000(4) 0.008(4)
C2C 0.045(6) 0.053(6) 0.056(6) -0.004(5) -0.008(5) 0.007(5)
C3C 0.042(6) 0.062(8) 0.090(9) -0.017(7) -0.004(6) 0.012(6)
C4C 0.078(9) 0.059(8) 0.072(8) -0.011(7) 0.007(7) 0.025(7)
C5C 0.082(9) 0.051(7) 0.059(7) -0.016(6) -0.015(6) 0.021(6)
C6C 0.065(7) 0.047(6) 0.050(6) -0.005(5) -0.012(5) 0.012(5)
C1D 0.049(6) 0.038(5) 0.056(6) -0.015(5) -0.017(5) 0.001(5)
C2D 0.092(10) 0.070(8) 0.082(9) -0.050(8) -0.024(8) 0.012(7)
C3D 0.138(17) 0.092(13) 0.17(2) -0.101(14) -0.064(15) 0.033(12)
C4D 0.129(17) 0.064(11) 0.21(3) -0.064(14) -0.097(18) 0.007(11)
C5D 0.086(11) 0.046(7) 0.143(15) -0.017(9) -0.056(10) -0.006(7)
C6D 0.050(6) 0.056(7) 0.079(8) -0.015(6) -0.031(6) -0.005(5)
C1E 0.037(5) 0.036(5) 0.035(5) -0.010(4) -0.003(4) 0.007(4)
C2E 0.041(5) 0.055(6) 0.043(5) -0.018(5) -0.009(4) 0.004(5)
C3E 0.048(6) 0.061(7) 0.060(7) -0.030(6) -0.005(5) 0.012(5)
C4E 0.049(6) 0.063(7) 0.051(6) -0.015(5) -0.011(5) -0.009(5)
C5E 0.041(6) 0.064(7) 0.084(9) -0.029(7) -0.001(6) 0.015(5)
C6E 0.036(6) 0.078(8) 0.058(7) -0.009(6) 0.001(5) 0.000(6)
C1F 0.043(5) 0.041(5) 0.036(5) -0.017(4) -0.003(4) 0.013(4)
C2F 0.058(7) 0.053(6) 0.046(6) -0.009(5) 0.000(5) 0.001(5)
C3F 0.089(10) 0.053(7) 0.052(7) -0.008(6) 0.008(7) -0.004(7)
C4F 0.119(12) 0.056(8) 0.040(6) -0.006(6) -0.001(7) 0.023(8)
C5F 0.077(9) 0.082(9) 0.049(7) -0.016(7) -0.018(6) 0.015(7)
C6F 0.055(7) 0.068(7) 0.049(6) -0.024(6) -0.017(5) 0.010(6)
C1G 0.034(5) 0.042(5) 0.036(5) -0.020(4) -0.009(4) 0.003(4)
C2G 0.046(6) 0.050(6) 0.053(6) -0.024(5) -0.013(5) 0.001(5)
C3G 0.065(7) 0.043(6) 0.094(9) -0.030(6) -0.033(7) 0.015(5)
C4G 0.057(7) 0.079(9) 0.094(9) -0.061(8) -0.022(7) 0.001(6)
C5G 0.065(8) 0.081(9) 0.079(8) -0.049(7) -0.030(7) 0.005(7)
C6G 0.048(6) 0.063(7) 0.070(7) -0.041(6) -0.024(5) 0.016(5)
C1H 0.030(4) 0.048(6) 0.034(5) -0.007(4) -0.006(4) 0.011(4)
C2H 0.052(6) 0.062(7) 0.038(5) -0.015(5) -0.002(4) 0.009(5)
C3H 0.065(8) 0.106(11) 0.029(5) -0.003(6) -0.001(5) 0.009(8)
C4H 0.050(7) 0.086(10) 0.053(7) 0.012(7) 0.000(5) -0.002(7)
C5H 0.051(7) 0.055(7) 0.073(8) -0.001(6) -0.010(6) -0.004(5)
C6H 0.050(6) 0.042(6) 0.046(6) -0.003(5) -0.007(5) 0.000(5)
C1I 0.031(4) 0.040(5) 0.034(4) -0.014(4) -0.009(4) 0.010(4)
C2I 0.035(5) 0.041(6) 0.088(8) -0.008(6) -0.008(5) 0.004(4)
C3I 0.050(7) 0.050(7) 0.094(9) -0.014(7) -0.005(6) 0.014(5)
C4I 0.042(6) 0.065(8) 0.075(8) -0.029(6) -0.007(5) 0.017(6)
C5I 0.031(5) 0.066(7) 0.055(6) -0.021(5) 0.001(4) 0.000(5)
C6I 0.032(5) 0.044(5) 0.042(5) -0.011(4) -0.007(4) -0.001(4)
C1J 0.035(5) 0.064(7) 0.032(5) -0.019(5) 0.000(4) 0.009(5)
C2J 0.077(8) 0.060(7) 0.042(6) 0.000(5) -0.010(6) 0.001(6)
C3J 0.158(18) 0.088(12) 0.060(9) 0.003(8) -0.032(10) 0.014(12)
C4J 0.108(13) 0.144(17) 0.053(9) -0.028(11) -0.036(9) 0.047(12)
C5J 0.070(9) 0.140(15) 0.064(8) -0.063(10) -0.032(7) 0.027(9)
C6J 0.051(6) 0.078(8) 0.051(6) -0.032(6) -0.006(5) 0.007(6)
C1K 0.039(5) 0.049(6) 0.037(5) -0.012(4) -0.005(4) -0.005(4)
C2K 0.050(6) 0.059(7) 0.051(6) -0.018(5) -0.006(5) -0.009(5)
C3K 0.082(10) 0.056(7) 0.083(9) -0.024(7) -0.023(8) -0.016(7)
C4K 0.072(9) 0.080(10) 0.084(10) -0.009(8) -0.015(8) -0.042(8)
C5K 0.045(7) 0.102(11) 0.078(9) -0.012(8) -0.005(6) -0.025(7)
C6K 0.039(6) 0.075(8) 0.056(7) -0.018(6) 0.007(5) -0.015(5)
C1L 0.038(5) 0.049(6) 0.041(5) -0.021(5) -0.001(4) 0.000(4)
C2L 0.066(7) 0.056(7) 0.057(7) -0.033(6) -0.003(5) 0.003(6)
C3L 0.126(13) 0.042(7) 0.076(9) -0.017(6) 0.007(9) 0.006(7)
C4L 0.110(12) 0.076(10) 0.107(12) -0.053(10) -0.001(10) 0.036(9)
C5L 0.082(10) 0.098(11) 0.080(9) -0.055(9) 0.007(8) 0.017(8)
C6L 0.066(7) 0.068(8) 0.051(6) -0.027(6) 0.005(5) 0.010(6)
P5 0.079(3) 0.073(2) 0.116(3) -0.030(2) 0.010(2) 0.009(2)

loop_
_atom_type_symbol
_atom_type_description
_atom_type_scat_dispersion_real
_atom_type_scat_dispersion_imag
_atom_type_scat_source
C C 0.0033 0.0016 'International Tables Vol C Tables 4.2.6.8 and 6.1.1.4'
H H 0.0000 0.0000 'International Tables Vol C Tables 4.2.6.8 and 6.1.1.4'
F F 0.0171 0.0103 'International Tables Vol C Tables 4.2.6.8 and 6.1.1.4'
P P 0.1023 0.0942 'International Tables Vol C Tables 4.2.6.8 and 6.1.1.4'
Cl Cl 0.1484 0.1585 'International Tables Vol C Tables 4.2.6.8 and 6.1.1.4'
Se Se -0.0929 2.2259 'International Tables Vol C Tables 4.2.6.8 and 6.1.1.4'
Sn Sn -0.6537 1.4246 'International Tables Vol C Tables 4.2.6.8 and 6.1.1.4'
Pt Pt -1.7033 8.3905 'International Tables Vol C Tables 4.2.6.8 and 6.1.1.4'

loop_
_geom_angle_atom_site_label_1
_geom_angle_atom_site_label_2
_geom_angle_atom_site_label_3
_geom_angle
_geom_angle_site_symmetry_1
_geom_angle_site_symmetry_3
_geom_angle_publ_flag
P2 Pt1 P1 99.11(8) . . ?
P2 Pt1 Se2 92.06(6) . . ?
P1 Pt1 Se2 168.74(7) . . ?
P2 Pt1 Se1 172.22(6) . . ?
P1 Pt1 Se1 88.34(7) . . ?
Se2 Pt1 Se1 80.45(3) . . ?
P4 Pt2 P3 101.18(8) . . ?
P4 Pt2 Se1 91.19(6) . . ?
P3 Pt2 Se1 165.94(6) . . ?
P4 Pt2 Se2 170.51(6) . . ?
P3 Pt2 Se2 88.13(6) . . ?
Se1 Pt2 Se2 79.80(3) . . ?
C1 Sn1 Cl2 103.7(4) . . ?
C1 Sn1 Cl1 95.7(4) . . ?
Cl2 Sn1 Cl1 95.63(12) . . ?
C1 Sn1 Se1 144.0(4) . . ?
Cl2 Sn1 Se1 111.87(8) . . ?
Cl1 Sn1 Se1 86.75(9) . . ?
C1 Sn1 Se2 96.7(3) . . ?
Cl2 Sn1 Se2 99.26(8) . . ?
Cl1 Sn1 Se2 157.79(9) . . ?
Se1 Sn1 Se2 72.46(3) . . ?
Pt2 Se1 Pt1 86.98(3) . . ?
Pt2 Se1 Sn1 82.63(3) . . ?
Pt1 Se1 Sn1 89.02(3) . . ?
Pt1 Se2 Pt2 86.83(3) . . ?
Pt1 Se2 Sn1 84.67(3) . . ?
Pt2 Se2 Sn1 78.12(3) . . ?
C1A P1 C1B 106.1(5) . . ?
C1A P1 C1C 102.3(5) . . ?
C1B P1 C1C 105.2(5) . . ?
C1A P1 Pt1 114.0(3) . . ?
C1B P1 Pt1 106.8(3) . . ?
C1C P1 Pt1 121.2(3) . . ?
C1D P2 C1E 110.1(5) . . ?
C1D P2 C1F 101.3(5) . . ?
C1E P2 C1F 104.3(4) . . ?
C1D P2 Pt1 115.7(4) . . ?
C1E P2 Pt1 109.4(3) . . ?
C1F P2 Pt1 115.1(3) . . ?
C1H P3 C1G 106.8(4) . . ?
C1H P3 C1I 102.1(4) . . ?
C1G P3 C1I 102.4(4) . . ?
C1H P3 Pt2 110.3(3) . . ?
C1G P3 Pt2 111.3(3) . . ?
C1I P3 Pt2 122.6(3) . . ?
C1K P4 C1L 108.2(5) . . ?
C1K P4 C1J 102.0(5) . . ?
C1L P4 C1J 102.5(4) . . ?
C1K P4 Pt2 113.3(3) . . ?
C1L P4 Pt2 115.0(3) . . ?
C1J P4 Pt2 114.6(3) . . ?
C2 C1 Sn1 112.5(9) . . ?
C3 C2 C1 115.3(14) . . ?
C4 C3 C2 117.0(16) . . ?
C6A C1A C2A 118.7(10) . . ?
C6A C1A P1 120.4(8) . . ?
C2A C1A P1 120.9(9) . . ?
C3A C2A C1A 120.9(12) . . ?
C4A C3A C2A 121.0(13) . . ?
C3A C4A C5A 120.5(13) . . ?
C4A C5A C6A 119.3(14) . . ?
C1A C6A C5A 119.5(11) . . ?
C2B C1B C6B 120.0(11) . . ?
C2B C1B P1 118.2(8) . . ?
C6B C1B P1 121.4(10) . . ?
C1B C2B C3B 120.4(12) . . ?
C4B C3B C2B 119.3(15) . . ?
C3B C4B C5B 122.1(14) . . ?
C4B C5B C6B 118.6(13) . . ?
C5B C6B C1B 119.5(14) . . ?
C2C C1C C6C 119.6(10) . . ?
C2C C1C P1 121.6(9) . . ?
C6C C1C P1 118.7(8) . . ?
C1C C2C C3C 119.8(12) . . ?
C4C C3C C2C 120.7(12) . . ?
C3C C4C C5C 120.8(12) . . ?
C4C C5C C6C 119.6(13) . . ?
C5C C6C C1C 119.5(11) . . ?
C2D C1D C6D 118.7(11) . . ?
C2D C1D P2 121.5(10) . . ?
C6D C1D P2 119.7(9) . . ?
C3D C2D C1D 120.2(17) . . ?
C4D C3D C2D 120.3(18) . . ?
C5D C4D C3D 120.7(16) . . ?
C4D C5D C6D 120.7(18) . . ?
C1D C6D C5D 119.3(14) . . ?
C2E C1E C3E 119.2(9) . . ?
C2E C1E P2 116.8(7) . . ?
C3E C1E P2 124.0(8) . . ?
C4E C2E C1E 120.5(10) . . ?
C5E C3E C1E 119.2(11) . . ?
C6E C4E C2E 119.3(11) . . ?
C6E C5E C3E 120.8(11) . . ?
C5E C6E C4E 121.0(11) . . ?
C2F C1F C6F 119.3(10) . . ?
C2F C1F P2 122.3(8) . . ?
C6F C1F P2 118.3(8) . . ?
C3F C2F C1F 120.2(12) . . ?
C4F C3F C2F 120.0(13) . . ?
C5F C4F C3F 120.9(12) . . ?
C4F C5F C6F 120.0(13) . . ?
C5F C6F C1F 119.5(12) . . ?
C2G C1G C6G 119.8(9) . . ?
C2G C1G P3 121.0(7) . . ?
C6G C1G P3 119.2(7) . . ?
C1G C2G C3G 119.9(9) . . ?
C2G C3G C4G 120.6(11) . . ?
C5G C4G C3G 119.7(11) . . ?
C4G C5G C6G 120.1(11) . . ?
C5G C6G C1G 119.7(10) . . ?
C2H C1H C6H 119.2(10) . . ?
C2H C1H P3 122.9(9) . . ?
C6H C1H P3 117.9(7) . . ?
C1H C2H C3H 119.4(12) . . ?
C4H C3H C2H 120.8(12) . . ?
C3H C4H C5H 119.8(12) . . ?
C6H C5H C4H 119.4(13) . . ?
C5H C6H C1H 121.3(11) . . ?
C6I C1I C2I 118.9(8) . . ?
C6I C1I P3 119.8(7) . . ?
C2I C1I P3 121.3(7) . . ?
C1I C2I C3I 119.7(11) . . ?
C4I C3I C2I 120.9(11) . . ?
C5I C4I C3I 119.1(10) . . ?
C4I C5I C6I 120.9(10) . . ?
C5I C6I C1I 120.5(9) . . ?
C2J C1J C6J 120.3(10) . . ?
C2J C1J P4 122.1(9) . . ?
C6J C1J P4 117.4(8) . . ?
C1J C2J C3J 119.9(14) . . ?
C4J C3J C2J 118.9(16) . . ?
C5J C4J C3J 120.1(14) . . ?
C4J C5J C6J 121.8(15) . . ?
C5J C6J C1J 118.9(13) . . ?
C6K C1K C2K 117.9(10) . . ?
C6K C1K P4 124.0(9) . . ?
C2K C1K P4 118.1(8) . . ?
C3K C2K C1K 122.1(11) . . ?
C2K C3K C4K 118.7(13) . . ?
C3K C4K C5K 120.5(12) . . ?
C6K C5K C4K 120.6(13) . . ?
C1K C6K C5K 120.2(13) . . ?
C2L C1L C6L 119.0(10) . . ?
C2L C1L P4 120.8(7) . . ?
C6L C1L P4 120.2(8) . . ?
C1L C2L C3L 120.1(11) . . ?
C4L C3L C2L 120.4(13) . . ?
C3L C4L C5L 120.6(13) . . ?
C6L C5L C4L 119.4(12) . . ?
C5L C6L C1L 120.5(12) . . ?
F6 P5 F1A 96.6(17) . . ?
F6 P5 F1 92.5(7) . . ?
F1A P5 F1 28.4(15) . . ?
F6 P5 F6A 134.6(16) . . ?
F1A P5 F6A 91.7(9) . . ?
F1 P5 F6A 74.7(16) . . ?
F6 P5 F4 91.3(7) . . ?
F1A P5 F4 63.4(15) . . ?
F1 P5 F4 91.5(7) . . ?
F6A P5 F4 131.5(16) . . ?
F6 P5 F4A 134.0(15) . . ?
F1A P5 F4A 90.4(8) . . ?
F1 P5 F4A 112.5(16) . . ?
F6A P5 F4A 90.2(8) . . ?
F4 P5 F4A 52.1(16) . . ?
F6 P5 F2A 45.6(15) . . ?
F1A P5 F2A 90.4(8) . . ?
F1 P5 F2A 68.3(16) . . ?
F6A P5 F2A 90.0(8) . . ?
F4 P5 F2A 128.1(16) . . ?
F4A P5 F2A 179.2(11) . . ?
F6 P5 F2 91.5(7) . . ?
F1A P5 F2 117.4(15) . . ?
F1 P5 F2 89.5(7) . . ?
F6A P5 F2 46.2(16) . . ?
F4 P5 F2 177.0(8) . . ?
F4A P5 F2 124.9(16) . . ?
F2A P5 F2 54.9(16) . . ?
F6 P5 F5A 45.2(15) . . ?
F1A P5 F5A 90.3(8) . . ?
F1 P5 F5A 107.2(16) . . ?
F6A P5 F5A 178.0(11) . . ?
F4 P5 F5A 49.6(16) . . ?
F4A P5 F5A 89.6(8) . . ?
F2A P5 F5A 90.1(8) . . ?
F2 P5 F5A 132.7(16) . . ?
F6 P5 F3A 82.4(17) . . ?
F1A P5 F3A 178.8(11) . . ?
F1 P5 F3A 152.1(15) . . ?
F6A P5 F3A 89.5(8) . . ?
F4 P5 F3A 115.9(15) . . ?
F4A P5 F3A 89.9(8) . . ?
F2A P5 F3A 89.3(8) . . ?
F2 P5 F3A 63.3(15) . . ?
F5A P5 F3A 88.6(8) . . ?
F6 P5 F3 90.8(7) . . ?
F1A P5 F3 152.0(15) . . ?
F1 P5 F3 176.6(8) . . ?
F6A P5 F3 102.2(16) . . ?
F4 P5 F3 89.5(7) . . ?
F4A P5 F3 65.7(15) . . ?
F2A P5 F3 113.5(16) . . ?
F2 P5 F3 89.3(7) . . ?
F5A P5 F3 75.9(16) . . ?
F3A P5 F3 27.7(15) . . ?
F6 P5 F5 178.6(8) . . ?
F1A P5 F5 84.5(17) . . ?
F1 P5 F5 89.0(7) . . ?
F6A P5 F5 46.1(15) . . ?
F4 P5 F5 88.4(7) . . ?
F4A P5 F5 44.9(15) . . ?
F2A P5 F5 135.5(15) . . ?
F2 P5 F5 88.8(7) . . ?
F5A P5 F5 134.0(16) . . ?
F3A P5 F5 96.5(17) . . ?
F3 P5 F5 87.8(7) . . ?
F1A F1 P5 75.6(13) . . ?
F1A F1 F2A 118(3) . . ?
P5 F1 F2A 56.2(9) . . ?
F6A F2 F2A 111(2) . . ?
F6A F2 P5 66.5(10) . . ?
F2A F2 P5 62.5(9) . . ?
F6A F2 F3A 99(2) . . ?
F2A F2 F3A 90.8(18) . . ?
P5 F2 F3A 58.6(9) . . ?
F3A F3 P5 75.9(13) . . ?
F3A F3 F4A 124(3) . . ?
P5 F3 F4A 56.7(9) . . ?
F5A F4 F4A 111(2) . . ?
F5A F4 P5 65.7(10) . . ?
F4A F4 P5 64.1(10) . . ?
F5A F4 F1A 96.7(19) . . ?
F4A F4 F1A 94.2(18) . . ?
P5 F4 F1A 58.0(9) . . ?
F4A F5 F6A 130.2(16) . . ?
F4A F5 P5 66.4(10) . . ?
F6A F5 P5 65.6(10) . . ?
F5A F6 F2A 136.0(16) . . ?
F5A F6 P5 69.1(11) . . ?
F2A F6 P5 68.5(10) . . ?
F1 F1A P5 76.0(13) . . ?
F1 F1A F4 133.8(17) . . ?
P5 F1A F4 58.6(9) . . ?
F6 F2A F2 114(2) . . ?
F6 F2A P5 65.9(9) . . ?
F2 F2A P5 62.6(9) . . ?
F6 F2A F1 96.4(19) . . ?
F2 F2A F1 86.4(16) . . ?
P5 F2A F1 55.5(9) . . ?
F3 F3A P5 76.4(13) . . ?
F3 F3A F2 130(2) . . ?
P5 F3A F2 58.1(9) . . ?
F5 F4A F4 117(2) . . ?
F5 F4A P5 68.7(10) . . ?
F4 F4A P5 63.8(9) . . ?
F5 F4A F3 97(2) . . ?
F4 F4A F3 91.2(17) . . ?
P5 F4A F3 57.6(9) . . ?
F6 F5A F4 123.9(19) . . ?
F6 F5A P5 65.8(10) . . ?
F4 F5A P5 64.7(10) . . ?
F2 F6A F5 128(2) . . ?
F2 F6A P5 67.2(10) . . ?
F5 F6A P5 68.3(10) . . ?
Cl1A C1S Cl1C 111.4(9) . . ?
Cl1A C1S Cl1B 110.3(9) . . ?
Cl1C C1S Cl1B 105.9(8) . . ?
Cl2A C2S Cl2C 112.4(11) . . ?
Cl2A C2S Cl2B 108.0(10) . . ?
Cl2C C2S Cl2B 105.3(10) . . ?
Cl3B C3S Cl3A 107.7(12) . . ?
Cl3B C3S Cl3C 107.3(12) . . ?
Cl3A C3S Cl3C 108.0(12) . . ?
Cl4C C4S Cl4A 112.1(11) . . ?
Cl4C C4S Cl4B 104.1(10) . . ?
Cl4A C4S Cl4B 103.4(9) . . ?

loop_
_geom_bond_atom_site_label_1
_geom_bond_atom_site_label_2
_geom_bond_distance
_geom_bond_site_symmetry_2
_geom_bond_publ_flag
Pt1 P2 2.295(2) . ?
Pt1 P1 2.320(2) . ?
Pt1 Se2 2.4719(8) . ?
Pt1 Se1 2.4853(9) . ?
Pt2 P4 2.310(2) . ?
Pt2 P3 2.319(2) . ?
Pt2 Se1 2.4850(8) . ?
Pt2 Se2 2.5054(8) . ?
Sn1 C1 2.161(11) . ?
Sn1 Cl2 2.387(3) . ?
Sn1 Cl1 2.457(3) . ?
Sn1 Se1 2.5993(11) . ?
Sn1 Se2 2.8096(11) . ?
P1 C1A 1.821(10) . ?
P1 C1B 1.838(11) . ?
P1 C1C 1.849(10) . ?
P2 C1D 1.807(10) . ?
P2 C1E 1.838(9) . ?
P2 C1F 1.842(9) . ?
P3 C1H 1.835(10) . ?
P3 C1G 1.841(9) . ?
P3 C1I 1.854(8) . ?
P4 C1K 1.810(10) . ?
P4 C1L 1.824(10) . ?
P4 C1J 1.837(9) . ?
C1 C2 1.546(17) . ?
C2 C3 1.48(2) . ?
C3 C4 1.46(3) . ?
C1A C6A 1.381(15) . ?
C1A C2A 1.390(15) . ?
C2A C3A 1.365(19) . ?
C3A C4A 1.35(2) . ?
C4A C5A 1.37(2) . ?
C5A C6A 1.424(18) . ?
C1B C2B 1.377(16) . ?
C1B C6B 1.413(15) . ?
C2B C3B 1.397(17) . ?
C3B C4B 1.36(2) . ?
C4B C5B 1.40(2) . ?
C5B C6B 1.40(2) . ?
C1C C2C 1.385(15) . ?
C1C C6C 1.402(16) . ?
C2C C3C 1.389(16) . ?
C3C C4C 1.355(19) . ?
C4C C5C 1.385(19) . ?
C5C C6C 1.398(16) . ?
C1D C2D 1.392(16) . ?
C1D C6D 1.401(17) . ?
C2D C3D 1.39(2) . ?
C3D C4D 1.37(3) . ?
C4D C5D 1.34(3) . ?
C5D C6D 1.411(18) . ?
C1E C2E 1.390(14) . ?
C1E C3E 1.400(13) . ?
C2E C4E 1.387(14) . ?
C3E C5E 1.391(16) . ?
C4E C6E 1.381(17) . ?
C5E C6E 1.354(18) . ?
C1F C2F 1.379(15) . ?
C1F C6F 1.401(14) . ?
C2F C3F 1.376(16) . ?
C3F C4F 1.37(2) . ?
C4F C5F 1.36(2) . ?
C5F C6F 1.384(16) . ?
C1G C2G 1.371(13) . ?
C1G C6G 1.398(13) . ?
C2G C3G 1.379(15) . ?
C3G C4G 1.384(16) . ?
C4G C5G 1.373(18) . ?
C5G C6G 1.387(16) . ?
C1H C2H 1.386(14) . ?
C1H C6H 1.394(15) . ?
C2H C3H 1.401(17) . ?
C3H C4H 1.36(2) . ?
C4H C5H 1.407(19) . ?
C5H C6H 1.363(15) . ?
C1I C6I 1.386(13) . ?
C1I C2I 1.392(14) . ?
C2I C3I 1.395(15) . ?
C3I C4I 1.381(17) . ?
C4I C5I 1.369(16) . ?
C5I C6I 1.385(13) . ?
C1J C2J 1.348(16) . ?
C1J C6J 1.402(16) . ?
C2J C3J 1.432(19) . ?
C3J C4J 1.40(3) . ?
C4J C5J 1.33(2) . ?
C5J C6J 1.398(17) . ?
C1K C6K 1.379(14) . ?
C1K C2K 1.412(15) . ?
C2K C3K 1.369(16) . ?
C3K C4K 1.38(2) . ?
C4K C5K 1.38(2) . ?
C5K C6K 1.383(18) . ?
C1L C2L 1.359(15) . ?
C1L C6L 1.391(14) . ?
C2L C3L 1.410(16) . ?
C3L C4L 1.33(2) . ?
C4L C5L 1.39(2) . ?
C5L C6L 1.378(18) . ?
P5 F6 1.536(12) . ?
P5 F1A 1.550(14) . ?
P5 F1 1.553(12) . ?
P5 F6A 1.560(14) . ?
P5 F4 1.561(12) . ?
P5 F4A 1.565(14) . ?
P5 F2A 1.566(14) . ?
P5 F2 1.567(12) . ?
P5 F5A 1.574(14) . ?
P5 F3A 1.577(14) . ?
P5 F3 1.580(12) . ?
P5 F5 1.591(12) . ?
F1 F1A 0.76(4) . ?
F1 F2A 1.75(4) . ?
F2 F6A 1.23(4) . ?
F2 F2A 1.44(4) . ?
F2 F3A 1.65(4) . ?
F3 F3A 0.76(4) . ?
F3 F4A 1.71(4) . ?
F4 F5A 1.31(4) . ?
F4 F4A 1.37(4) . ?
F4 F1A 1.64(4) . ?
F5 F4A 1.21(4) . ?
F5 F6A 1.23(4) . ?
F6 F5A 1.19(4) . ?
F6 F2A 1.20(4) . ?
C1S Cl1A 1.745(12) . ?
C1S Cl1C 1.748(12) . ?
C1S Cl1B 1.807(12) . ?
C2S Cl2A 1.699(13) . ?
C2S Cl2C 1.741(13) . ?
C2S Cl2B 1.821(13) . ?
C3S Cl3B 1.746(16) . ?
C3S Cl3A 1.750(16) . ?
C3S Cl3C 1.764(16) . ?
C4S Cl4C 1.741(14) . ?
C4S Cl4A 1.763(14) . ?
C4S Cl4B 1.788(14) . ?
